data_7219906
loop_
_publ_author_name
'Kumar, Dhananjay'
'Singh, Anoop S.'
'Tiwari, Vinod K.'

_publ_section_title
;
 An unprecedented deoxygenation protocol of benzylic alcohols using bis(1-
 benzotriazolyl)methanethione
;
_journal_name_full 'RSC Adv.'
_journal_paper_doi 10.1039/C5RA01545F
_journal_year 2015
_chemical_formula_sum 'C18 H17 Fe N3'
_chemical_formula_weight 331.20
_chemical_name_systematic
; 
 ? 
;
_space_group_IT_number 4
_symmetry_cell_setting monoclinic
_symmetry_space_group_name_Hall 'P 2yb'
_symmetry_space_group_name_H-M 'P 1 21 1'
_atom_sites_solution_hydrogens geom
_atom_sites_solution_primary direct
_atom_sites_solution_secondary difmap
_audit_creation_method SHELXL-97
_audit_update_record
;
2013-12-19 deposited with the CCDC.
2015-03-16 downloaded from the CCDC.
;
_cell_angle_alpha 90.00
_cell_angle_beta 104.478(10)
_cell_angle_gamma 90.00
_cell_formula_units_Z 4
_cell_length_a 6.1853(6)
_cell_length_b 30.023(3)
_cell_length_c 8.4797(9)
_cell_measurement_reflns_used 1127
_cell_measurement_temperature 293(2)
_cell_measurement_theta_max 29.0351
_cell_measurement_theta_min 3.3893
_cell_volume 1524.7(3)
_computing_cell_refinement 'CrysAlis Pro, Agilent Technologies'
_computing_data_collection 'CrysAlis Pro, Agilent Technologies'
_computing_data_reduction 'CrysAlis Pro, Agilent Technologies'
_computing_structure_refinement 'SHELXL-97 (Sheldrick, 1997)'
_computing_structure_solution 'SHELXS-97 (Sheldrick, 1990)'
_diffrn_ambient_temperature 293(2)
_diffrn_detector_area_resol_mean 16.0938
_diffrn_measured_fraction_theta_full 0.998
_diffrn_measured_fraction_theta_max 0.841
_diffrn_measurement_device_type 'XCalibur Eos, Oxford Diffraction'
_diffrn_measurement_method '\w scans'
_diffrn_radiation_monochromator graphite
_diffrn_radiation_source 'fine-focus sealed tube'
_diffrn_radiation_type MoK\a
_diffrn_radiation_wavelength 0.71073
_diffrn_reflns_av_R_equivalents 0.0328
_diffrn_reflns_av_sigmaI/netI 0.0892
_diffrn_reflns_limit_h_max 7
_diffrn_reflns_limit_h_min -8
_diffrn_reflns_limit_k_max 39
_diffrn_reflns_limit_k_min -38
_diffrn_reflns_limit_l_max 11
_diffrn_reflns_limit_l_min -9
_diffrn_reflns_number 6476
_diffrn_reflns_theta_full 25.00
_diffrn_reflns_theta_max 29.08
_diffrn_reflns_theta_min 3.40
_exptl_absorpt_coefficient_mu 0.988
_exptl_absorpt_correction_T_max 1.00000
_exptl_absorpt_correction_T_min 0.86053
_exptl_absorpt_correction_type multi-scan
_exptl_absorpt_process_details 'Agilent Technologies Lts.'
_exptl_crystal_colour red
_exptl_crystal_density_diffrn 1.443
_exptl_crystal_density_method 'not measured'
_exptl_crystal_description rod
_exptl_crystal_F_000 688
_exptl_crystal_size_max 0.20
_exptl_crystal_size_mid 0.18
_exptl_crystal_size_min 0.12
_refine_diff_density_max 0.416
_refine_diff_density_min -0.349
_refine_diff_density_rms 0.063
_refine_ls_abs_structure_details 'Flack H D (1983), Acta Cryst. A39, 876-881'
_refine_ls_abs_structure_Flack 0.43(4)
_refine_ls_extinction_method none
_refine_ls_goodness_of_fit_ref 1.046
_refine_ls_hydrogen_treatment mixed
_refine_ls_matrix_type full
_refine_ls_number_parameters 433
_refine_ls_number_reflns 4835
_refine_ls_number_restraints 1
_refine_ls_restrained_S_all 1.045
_refine_ls_R_factor_all 0.1002
_refine_ls_R_factor_gt 0.0611
_refine_ls_shift/su_max 0.883
_refine_ls_shift/su_mean 0.038
_refine_ls_structure_factor_coef Fsqd
_refine_ls_weighting_details 'calc w=1/[\s^2^(Fo^2^)+(0.0284P)^2^+0.0000P] where P=(Fo^2^+2Fc^2^)/3'
_refine_ls_weighting_scheme calc
_refine_ls_wR_factor_gt 0.0970
_refine_ls_wR_factor_ref 0.1212
_reflns_number_gt 3163
_reflns_number_total 4835
_reflns_threshold_expression >2sigma(I)
_cod_data_source_file c5ra01545f2.cif
_cod_data_source_block shelxl
_cod_database_code 7219906

loop_
_symmetry_equiv_pos_as_xyz
'x, y, z'
'-x, y+1/2, -z'

loop_
_atom_site_label
_atom_site_type_symbol
_atom_site_fract_x
_atom_site_fract_y
_atom_site_fract_z
_atom_site_U_iso_or_equiv
_atom_site_adp_type
_atom_site_occupancy
_atom_site_symmetry_multiplicity
_atom_site_calc_flag
_atom_site_refinement_flags
Fe2 Fe 0.1569(2) 0.75295(4) 0.79354(15) 0.0470(4) Uani 1 1 d .
Fe1 Fe 0.6435(2) 0.57043(4) 0.30561(15) 0.0468(4) Uani 1 1 d .
N4 N 0.7959(13) 0.8109(4) 1.2439(10) 0.054(3) Uani 1 1 d .
N5 N 0.5972(12) 0.7990(4) 1.2627(9) 0.046(2) Uani 1 1 d .
N2 N 1.0805(13) 0.5246(3) 0.7714(9) 0.046(2) Uani 1 1 d .
N6 N 0.5067(12) 0.8236(3) 1.3558(9) 0.045(2) Uani 1 1 d .
N3 N 0.9892(13) 0.4996(4) 0.8685(9) 0.050(2) Uani 1 1 d .
C3 C 1.5014(19) 0.4115(4) 0.9823(13) 0.053(3) Uani 1 1 d .
H3 H 1.6209 0.3917 1.0057 0.064 Uiso 1 1 calc R
C12 C 0.591(2) 0.5041(5) 0.3062(13) 0.062(3) Uani 1 1 d .
H12 H 0.4631 0.4897 0.2482 0.074 Uiso 1 1 calc R
C24 C 0.6617(16) 0.8555(4) 1.4080(11) 0.046(3) Uani 1 1 d .
C19 C 0.8376(14) 0.8487(4) 1.3380(10) 0.043(3) Uani 1 1 d .
C5 C 1.1434(15) 0.4334(5) 1.0231(11) 0.053(3) Uani 1 1 d .
H5 H 1.0259 0.4296 1.0721 0.064 Uiso 1 1 calc R
N1 N 1.2815(13) 0.5113(3) 0.7540(10) 0.045(2) Uani 1 1 d .
C4 C 1.3205(17) 0.4037(5) 1.0511(13) 0.066(4) Uani 1 1 d .
H4 H 1.3195 0.3786 1.1153 0.079 Uiso 1 1 calc R
C2 C 1.5098(16) 0.4476(4) 0.8805(12) 0.055(3) Uani 1 1 d .
H2 H 1.6295 0.4524 0.8346 0.066 Uiso 1 1 calc R
C1 C 1.3301(16) 0.4752(4) 0.8531(11) 0.044(3) Uani 1 1 d .
C6 C 1.1475(16) 0.4679(4) 0.9225(10) 0.041(3) Uani 1 1 d .
C21 C 1.0171(18) 0.9144(5) 1.4638(14) 0.059(3) Uani 1 1 d .
H21 H 1.1331 0.9350 1.4822 0.070 Uiso 1 1 calc R
C7 C 0.9601(13) 0.5621(4) 0.6711(10) 0.041(2) Uani 1 1 d .
C9 C 0.8420(14) 0.5408(4) 0.5090(10) 0.037(2) Uani 1 1 d .
C23 C 0.6637(16) 0.8946(4) 1.5129(10) 0.050(3) Uani 1 1 d .
H23 H 0.5459 0.9004 1.5599 0.060 Uiso 1 1 calc R
C25 C 0.4692(16) 0.7635(5) 1.1532(11) 0.054(3) Uani 1 1 d .
C10 C 0.9284(15) 0.5368(4) 0.3696(11) 0.048(3) Uani 1 1 d .
H10 H 1.0648 0.5481 0.3605 0.058 Uiso 1 1 calc R
C31 C 0.1397(15) 0.8032(4) 0.9488(12) 0.043(2) Uani 1 1 d .
C20 C 1.0245(17) 0.8794(5) 1.3685(13) 0.055(3) Uani 1 1 d .
H20 H 1.1451 0.8748 1.3234 0.066 Uiso 1 1 calc R
C27 C 0.3531(16) 0.7833(4) 0.9925(10) 0.043(3) Uani 1 1 d .
C22 C 0.8386(17) 0.9213(4) 1.5379(12) 0.048(3) Uani 1 1 d .
H22 H 0.8447 0.9456 1.6069 0.057 Uiso 1 1 calc R
C35 C -0.066(2) 0.7058(5) 0.8100(16) 0.085(5) Uani 1 1 d .
H35 H -0.1456 0.7060 0.8899 0.102 Uiso 1 1 calc R
C15 C 0.515(2) 0.6008(5) 0.0912(13) 0.070(4) Uani 1 1 d .
C11 C 0.776(2) 0.5132(4) 0.2470(13) 0.057(3) Uani 1 1 d .
H11 H 0.7956 0.5052 0.1455 0.068 Uiso 1 1 calc R
C8 C 0.7965(15) 0.5851(3) 0.7561(10) 0.053(3) Uani 1 1 d .
H8A H 0.8782 0.5973 0.8584 0.080 Uiso 1 1 calc R
H8B H 0.6901 0.5637 0.7747 0.080 Uiso 1 1 calc R
H8C H 0.7194 0.6087 0.6880 0.080 Uiso 1 1 calc R
C13 C 0.6257(15) 0.5199(4) 0.4661(10) 0.046(3) Uani 1 1 d .
H13 H 0.5270 0.5173 0.5322 0.055 Uiso 1 1 calc R
C28 C 0.4513(16) 0.7892(4) 0.8615(13) 0.049(3) Uani 1 1 d .
C18 C 0.638(2) 0.6377(6) 0.340(2) 0.088(5) Uani 1 1 d .
H18 H 0.7276 0.6531 0.4275 0.105 Uiso 1 1 calc R
C26 C 0.3209(19) 0.7427(5) 1.2444(13) 0.103(5) Uani 1 1 d .
H26A H 0.4097 0.7293 1.3421 0.155 Uiso 1 1 calc R
H26B H 0.2313 0.7202 1.1781 0.155 Uiso 1 1 calc R
H26C H 0.2256 0.7650 1.2723 0.155 Uiso 1 1 calc R
C32 C 0.211(2) 0.6951(5) 0.689(3) 0.107(7) Uani 1 1 d .
H32 H 0.3480 0.6873 0.6709 0.128 Uiso 1 1 calc R
C34 C -0.1352(19) 0.7237(6) 0.6647(16) 0.076(4) Uani 1 1 d .
H34 H -0.2715 0.7378 0.6236 0.091 Uiso 1 1 calc R
C14 C 0.695(3) 0.6263(6) 0.184(2) 0.089(6) Uani 1 1 d .
C36 C 0.141(3) 0.6868(6) 0.826(2) 0.084(5) Uani 1 1 d .
H36 H 0.2202 0.6708 0.9163 0.101 Uiso 1 1 calc R
C17 C 0.425(2) 0.6205(5) 0.3289(14) 0.064(4) Uani 1 1 d .
H17 H 0.3435 0.6231 0.4069 0.077 Uiso 1 1 calc R
C30 C 0.106(2) 0.8213(4) 0.7901(13) 0.058(3) Uani 1 1 d .
C29 C 0.297(2) 0.8105(5) 0.7344(13) 0.062(3) Uani 1 1 d .
C16 C 0.355(2) 0.5983(5) 0.1752(16) 0.069(4) Uani 1 1 d .
C33 C 0.036(2) 0.7176(6) 0.5811(16) 0.086(5) Uani 1 1 d .
H33 H 0.0330 0.7267 0.4757 0.103 Uiso 1 1 calc R
H25 H 0.592(8) 0.733(2) 1.157(6) 0.000(14) Uiso 1 1 d .
H7 H 1.123(10) 0.585(2) 0.646(7) 0.03(2) Uiso 1 1 d .
H29 H 0.323(9) 0.816(2) 0.624(8) 0.06(2) Uiso 1 1 d .
H30 H -0.026(9) 0.838(2) 0.717(7) 0.041(18) Uiso 1 1 d .
H31 H 0.054(7) 0.800(2) 1.011(6) 0.012(15) Uiso 1 1 d .
H28 H 0.569(8) 0.780(2) 0.856(6) 0.019(17) Uiso 1 1 d .
H16 H 0.235(9) 0.577(2) 0.140(7) 0.039(18) Uiso 1 1 d .
H14 H 0.805(10) 0.629(3) 0.165(9) 0.04(2) Uiso 1 1 d .
H15 H 0.517(13) 0.581(3) 0.008(10) 0.08(3) Uiso 1 1 d .

loop_
_atom_site_aniso_label
_atom_site_aniso_U_11
_atom_site_aniso_U_22
_atom_site_aniso_U_33
_atom_site_aniso_U_23
_atom_site_aniso_U_13
_atom_site_aniso_U_12
Fe2 0.0504(8) 0.0430(10) 0.0426(7) -0.0057(7) 0.0025(6) -0.0064(7)
Fe1 0.0489(8) 0.0477(11) 0.0413(7) 0.0013(8) 0.0064(6) 0.0059(8)
N4 0.031(4) 0.075(8) 0.049(4) -0.016(5) -0.002(4) -0.001(4)
N5 0.040(4) 0.062(7) 0.030(3) -0.005(5) 0.000(3) 0.015(5)
N2 0.041(4) 0.054(7) 0.043(4) 0.003(5) 0.012(4) 0.003(5)
N6 0.046(4) 0.051(6) 0.039(4) -0.012(4) 0.012(4) 0.000(5)
N3 0.043(4) 0.072(7) 0.037(4) -0.007(5) 0.013(4) -0.005(5)
C3 0.057(6) 0.049(8) 0.046(5) -0.002(5) -0.004(5) 0.021(6)
C12 0.057(6) 0.067(10) 0.051(6) -0.018(6) -0.004(5) 0.004(7)
C24 0.045(5) 0.051(8) 0.037(5) 0.000(5) 0.000(4) -0.001(5)
C19 0.034(5) 0.063(8) 0.027(4) -0.009(5) -0.001(4) -0.006(5)
C5 0.041(5) 0.073(9) 0.044(5) -0.002(6) 0.009(4) 0.005(5)
N1 0.039(4) 0.052(7) 0.043(4) -0.011(5) 0.012(4) -0.019(4)
C4 0.060(6) 0.087(10) 0.043(5) 0.009(6) 0.000(5) 0.010(7)
C2 0.040(5) 0.069(10) 0.052(6) -0.002(6) 0.005(5) -0.008(6)
C1 0.044(6) 0.053(8) 0.029(4) -0.013(5) 0.000(4) -0.014(5)
C6 0.043(5) 0.058(8) 0.022(4) -0.003(5) 0.007(4) -0.015(5)
C21 0.047(5) 0.070(10) 0.055(6) 0.019(6) 0.005(5) 0.011(6)
C7 0.045(5) 0.040(7) 0.033(4) -0.003(5) 0.003(4) -0.009(5)
C9 0.036(4) 0.037(6) 0.036(4) -0.004(4) 0.007(4) 0.005(4)
C23 0.065(6) 0.051(7) 0.037(5) -0.003(5) 0.015(5) 0.021(6)
C25 0.054(6) 0.065(10) 0.044(5) 0.000(6) 0.015(5) -0.015(6)
C10 0.049(5) 0.050(8) 0.050(5) -0.008(5) 0.021(5) -0.007(5)
C31 0.047(5) 0.026(6) 0.060(6) -0.012(5) 0.019(5) -0.004(5)
C20 0.047(6) 0.062(9) 0.057(6) 0.010(6) 0.012(5) -0.006(6)
C27 0.058(6) 0.036(6) 0.030(4) -0.016(4) 0.001(4) 0.002(5)
C22 0.074(7) 0.019(5) 0.047(5) -0.004(5) 0.010(5) 0.003(5)
C35 0.087(9) 0.081(12) 0.074(8) -0.016(8) -0.003(7) -0.023(8)
C15 0.099(10) 0.062(9) 0.043(5) 0.004(6) 0.007(6) 0.007(8)
C11 0.087(8) 0.035(7) 0.042(5) -0.014(5) 0.005(6) -0.010(6)
C8 0.073(6) 0.039(6) 0.053(5) -0.015(5) 0.028(5) -0.009(5)
C13 0.049(5) 0.054(8) 0.032(4) -0.011(5) 0.004(4) 0.006(5)
C28 0.038(5) 0.046(7) 0.064(6) -0.020(6) 0.013(5) -0.018(5)
C18 0.080(11) 0.043(10) 0.117(12) 0.003(10) -0.018(9) 0.013(7)
C26 0.106(8) 0.109(14) 0.067(7) -0.006(8) -0.031(6) -0.021(9)
C32 0.065(9) 0.055(10) 0.21(2) -0.079(13) 0.047(11) -0.025(8)
C34 0.047(6) 0.096(13) 0.074(7) -0.033(9) -0.004(6) -0.025(7)
C14 0.077(9) 0.104(14) 0.096(11) 0.046(10) 0.042(9) 0.010(9)
C36 0.099(12) 0.030(9) 0.107(12) -0.002(9) -0.004(10) 0.003(8)
C17 0.088(9) 0.047(8) 0.062(6) 0.005(6) 0.027(7) 0.042(7)
C30 0.088(8) 0.027(7) 0.044(6) -0.004(5) -0.011(6) 0.010(6)
C29 0.069(7) 0.079(10) 0.036(5) -0.006(6) 0.012(5) -0.032(7)
C16 0.072(8) 0.059(10) 0.073(7) 0.008(8) 0.012(7) 0.007(7)
C33 0.093(10) 0.091(12) 0.077(8) -0.041(9) 0.029(8) -0.057(9)

loop_
_atom_type_symbol
_atom_type_description
_atom_type_scat_dispersion_real
_atom_type_scat_dispersion_imag
_atom_type_scat_source
C C 0.0033 0.0016 'International Tables Vol C Tables 4.2.6.8 and 6.1.1.4'
H H 0.0000 0.0000 'International Tables Vol C Tables 4.2.6.8 and 6.1.1.4'
N N 0.0061 0.0033 'International Tables Vol C Tables 4.2.6.8 and 6.1.1.4'
Fe Fe 0.3463 0.8444 'International Tables Vol C Tables 4.2.6.8 and 6.1.1.4'

loop_
_geom_angle_atom_site_label_1
_geom_angle_atom_site_label_2
_geom_angle_atom_site_label_3
_geom_angle
C35 Fe2 C36 40.2(6)
C35 Fe2 C32 67.3(6)
C36 Fe2 C32 39.5(6)
C35 Fe2 C31 109.4(5)
C36 Fe2 C31 129.4(6)
C32 Fe2 C31 166.0(8)
C35 Fe2 C27 122.5(5)
C36 Fe2 C27 111.6(6)
C32 Fe2 C27 128.4(6)
C31 Fe2 C27 40.7(4)
C35 Fe2 C29 162.1(6)
C36 Fe2 C29 154.6(7)
C32 Fe2 C29 119.5(6)
C31 Fe2 C29 68.0(4)
C27 Fe2 C29 67.9(4)
C35 Fe2 C34 37.6(5)
C36 Fe2 C34 65.5(6)
C32 Fe2 C34 67.6(6)
C31 Fe2 C34 118.8(5)
C27 Fe2 C34 153.4(5)
C29 Fe2 C34 126.8(6)
C35 Fe2 C33 66.0(5)
C36 Fe2 C33 65.9(7)
C32 Fe2 C33 40.2(7)
C31 Fe2 C33 152.4(6)
C27 Fe2 C33 165.2(5)
C29 Fe2 C33 107.6(5)
C34 Fe2 C33 40.5(5)
C35 Fe2 C28 157.2(6)
C36 Fe2 C28 123.3(6)
C32 Fe2 C28 110.1(5)
C31 Fe2 C28 67.3(4)
C27 Fe2 C28 40.0(4)
C29 Fe2 C28 39.7(5)
C34 Fe2 C28 164.4(5)
C33 Fe2 C28 127.8(5)
C35 Fe2 C30 126.5(6)
C36 Fe2 C30 165.1(6)
C32 Fe2 C30 152.6(7)
C31 Fe2 C30 40.5(4)
C27 Fe2 C30 67.9(4)
C29 Fe2 C30 40.1(5)
C34 Fe2 C30 107.8(6)
C33 Fe2 C30 118.5(6)
C28 Fe2 C30 66.7(5)
C10 Fe1 C15 126.9(5)
C10 Fe1 C11 41.2(4)
C15 Fe1 C11 104.8(5)
C10 Fe1 C12 68.2(5)
C15 Fe1 C12 115.0(6)
C11 Fe1 C12 40.1(4)
C10 Fe1 C16 163.3(5)
C15 Fe1 C16 39.3(5)
C11 Fe1 C16 124.9(5)
C12 Fe1 C16 106.8(6)
C10 Fe1 C14 108.5(5)
C15 Fe1 C14 40.9(6)
C11 Fe1 C14 116.9(5)
C12 Fe1 C14 149.3(6)
C16 Fe1 C14 67.1(6)
C10 Fe1 C18 120.6(5)
C15 Fe1 C18 70.4(6)
C11 Fe1 C18 154.0(6)
C12 Fe1 C18 165.4(5)
C16 Fe1 C18 68.1(6)
C14 Fe1 C18 42.9(6)
C10 Fe1 C9 41.1(3)
C15 Fe1 C9 166.8(4)
C11 Fe1 C9 69.1(4)
C12 Fe1 C9 68.4(4)
C16 Fe1 C9 153.7(4)
C14 Fe1 C9 130.4(5)
C18 Fe1 C9 109.7(5)
C10 Fe1 C13 68.6(4)
C15 Fe1 C13 149.0(5)
C11 Fe1 C13 68.1(4)
C12 Fe1 C13 40.2(4)
C16 Fe1 C13 118.6(5)
C14 Fe1 C13 169.5(6)
C18 Fe1 C13 129.0(6)
C9 Fe1 C13 41.0(4)
C10 Fe1 C17 154.5(5)
C15 Fe1 C17 68.7(5)
C11 Fe1 C17 163.6(5)
C12 Fe1 C17 127.6(6)
C16 Fe1 C17 40.9(5)
C14 Fe1 C17 68.7(5)
C18 Fe1 C17 39.8(6)
C9 Fe1 C17 120.3(4)
C13 Fe1 C17 109.2(4)
N5 N4 C19 101.4(8)
N6 N5 N4 118.1(10)
N6 N5 C25 122.4(8)
N4 N5 C25 118.5(8)
N3 N2 N1 116.3(10)
N3 N2 C7 123.1(8)
N1 N2 C7 120.2(8)
N5 N6 C24 102.9(8)
N2 N3 C6 102.7(7)
C2 C3 C4 122.9(10)
C2 C3 H3 118.5
C4 C3 H3 118.6
C11 C12 C13 110.2(11)
C11 C12 Fe1 70.0(8)
C13 C12 Fe1 71.5(8)
C11 C12 H12 124.9
C13 C12 H12 124.9
Fe1 C12 H12 125.2
N6 C24 C19 109.0(10)
N6 C24 C23 131.5(9)
C19 C24 C23 119.3(10)
N4 C19 C24 108.6(9)
N4 C19 C20 130.8(9)
C24 C19 C20 120.6(10)
C6 C5 C4 117.7(9)
C6 C5 H5 121.1
C4 C5 H5 121.2
N2 N1 C1 103.6(8)
C5 C4 C3 119.9(11)
C5 C4 H4 120.0
C3 C4 H4 120.0
C1 C2 C3 115.1(9)
C1 C2 H2 122.4
C3 C2 H2 122.4
N1 C1 C2 129.6(9)
N1 C1 C6 107.7(10)
C2 C1 C6 122.6(11)
C5 C6 N3 128.7(9)
C5 C6 C1 121.7(11)
N3 C6 C1 109.6(10)
C20 C21 C22 122.2(12)
C20 C21 H21 118.9
C22 C21 H21 118.9
N2 C7 C9 104.8(9)
N2 C7 C8 111.3(7)
C9 C7 C8 112.7(7)
N2 C7 H7 102(3)
C9 C7 H7 107(3)
C8 C7 H7 118(3)
C10 C9 C13 105.8(8)
C10 C9 C7 126.2(8)
C13 C9 C7 128.0(7)
C10 C9 Fe1 66.9(5)
C13 C9 Fe1 69.7(6)
C7 C9 Fe1 128.7(8)
C22 C23 C24 117.7(8)
C22 C23 H23 121.1
C24 C23 H23 121.2
C26 C25 C27 115.2(8)
C26 C25 N5 106.1(8)
C27 C25 N5 109.8(10)
C26 C25 H25 98(3)
C27 C25 H25 119(3)
N5 C25 H25 107(3)
C11 C10 C9 109.6(9)
C11 C10 Fe1 70.7(7)
C9 C10 Fe1 72.0(5)
C11 C10 H10 125.2
C9 C10 H10 125.2
Fe1 C10 H10 123.7
C27 C31 C30 108.4(9)
C27 C31 Fe2 69.9(6)
C30 C31 Fe2 71.8(6)
C27 C31 H31 118(4)
C30 C31 H31 133(4)
Fe2 C31 H31 117(4)
C21 C20 C19 117.6(10)
C21 C20 H20 121.2
C19 C20 H20 121.2
C28 C27 C31 107.5(9)
C28 C27 C25 124.5(9)
C31 C27 C25 127.7(8)
C28 C27 Fe2 71.7(5)
C31 C27 Fe2 69.3(6)
C25 C27 Fe2 129.0(9)
C23 C22 C21 122.6(10)
C23 C22 H22 118.7
C21 C22 H22 118.7
C34 C35 C36 109.8(14)
C34 C35 Fe2 73.4(9)
C36 C35 Fe2 70.1(9)
C34 C35 H35 125.2
C36 C35 H35 125.1
Fe2 C35 H35 123.0
C16 C15 C14 108.2(11)
C16 C15 Fe1 71.0(7)
C14 C15 Fe1 70.5(8)
C16 C15 H15 120(5)
C14 C15 H15 128(5)
Fe1 C15 H15 108(5)
C12 C11 C10 107.0(9)
C12 C11 Fe1 69.8(8)
C10 C11 Fe1 68.1(6)
C12 C11 H11 126.5
C10 C11 H11 126.5
Fe1 C11 H11 127.0
C7 C8 H8A 109.5
C7 C8 H8B 109.5
H8A C8 H8B 109.5
C7 C8 H8C 109.5
H8A C8 H8C 109.5
H8B C8 H8C 109.5
C12 C13 C9 107.3(9)
C12 C13 Fe1 68.3(8)
C9 C13 Fe1 69.3(6)
C12 C13 H13 126.3
C9 C13 H13 126.4
Fe1 C13 H13 127.6
C29 C28 C27 108.7(9)
C29 C28 Fe2 69.2(6)
C27 C28 Fe2 68.3(5)
C29 C28 H28 125(4)
C27 C28 H28 126(4)
Fe2 C28 H28 124(4)
C17 C18 C14 106.4(14)
C17 C18 Fe1 71.0(9)
C14 C18 Fe1 68.4(10)
C17 C18 H18 126.8
C14 C18 H18 126.8
Fe1 C18 H18 125.3
C25 C26 H26A 109.5
C25 C26 H26B 109.5
H26A C26 H26B 109.5
C25 C26 H26C 109.5
H26A C26 H26C 109.5
H26B C26 H26C 109.5
C36 C32 C33 106.9(12)
C36 C32 Fe2 70.1(10)
C33 C32 Fe2 71.8(9)
C36 C32 H32 126.7
C33 C32 H32 126.5
Fe2 C32 H32 123.3
C35 C34 C33 107.9(13)
C35 C34 Fe2 69.0(7)
C33 C34 Fe2 69.9(6)
C35 C34 H34 126.0
C33 C34 H34 126.1
Fe2 C34 H34 126.6
C15 C14 C18 106.9(12)
C15 C14 Fe1 68.6(8)
C18 C14 Fe1 68.7(8)
C15 C14 H14 126(6)
C18 C14 H14 126(6)
Fe1 C14 H14 119(7)
C32 C36 C35 109.0(15)
C32 C36 Fe2 70.4(10)
C35 C36 Fe2 69.7(10)
C32 C36 H36 125.4
C35 C36 H36 125.6
Fe2 C36 H36 126.0
C18 C17 C16 107.3(12)
C18 C17 Fe1 69.2(8)
C16 C17 Fe1 68.2(7)
C18 C17 H17 126.4
C16 C17 H17 126.3
Fe1 C17 H17 127.8
C29 C30 C31 107.0(11)
C29 C30 Fe2 69.0(8)
C31 C30 Fe2 67.8(7)
C29 C30 H30 121(3)
C31 C30 H30 132(3)
Fe2 C30 H30 126(3)
C28 C29 C30 108.2(9)
C28 C29 Fe2 71.1(7)
C30 C29 Fe2 70.9(7)
C28 C29 H29 123(4)
C30 C29 H29 128(4)
Fe2 C29 H29 122(4)
C15 C16 C17 111.0(12)
C15 C16 Fe1 69.6(7)
C17 C16 Fe1 70.8(7)
C15 C16 H16 119(4)
C17 C16 H16 128(4)
Fe1 C16 H16 114(4)
C32 C33 C34 106.4(13)
C32 C33 Fe2 68.0(8)
C34 C33 Fe2 69.6(7)
C32 C33 H33 126.9
C34 C33 H33 126.7
Fe2 C33 H33 126.9

loop_
_geom_bond_atom_site_label_1
_geom_bond_atom_site_label_2
_geom_bond_distance
Fe2 C35 2.007(14)
Fe2 C36 2.012(17)
Fe2 C32 2.015(14)
Fe2 C31 2.023(10)
Fe2 C27 2.031(9)
Fe2 C29 2.050(13)
Fe2 C34 2.060(11)
Fe2 C33 2.064(12)
Fe2 C28 2.075(10)
Fe2 C30 2.076(13)
Fe1 C10 1.985(10)
Fe1 C15 2.012(12)
Fe1 C11 2.019(12)
Fe1 C12 2.016(15)
Fe1 C16 2.029(13)
Fe1 C14 2.037(16)
Fe1 C18 2.040(17)
Fe1 C9 2.053(9)
Fe1 C13 2.059(11)
Fe1 C17 2.064(11)
N4 N5 1.327(10)
N4 C19 1.373(14)
N5 N6 1.304(11)
N5 C25 1.503(14)
N2 N3 1.340(11)
N2 N1 1.349(10)
N2 C7 1.493(13)
N6 C24 1.349(13)
N3 C6 1.359(14)
C3 C2 1.395(16)
C3 C4 1.405(17)
C3 H3 0.9300
C12 C11 1.384(15)
C12 C13 1.401(13)
C12 H12 0.9300
C24 C19 1.379(12)
C24 C23 1.472(15)
C19 C20 1.450(15)
C5 C6 1.347(16)
C5 C4 1.387(16)
C5 H5 0.9300
N1 C1 1.360(14)
C4 H4 0.9300
C2 C1 1.359(16)
C2 H2 0.9300
C1 C6 1.415(12)
C21 C20 1.335(17)
C21 C22 1.415(15)
C21 H21 0.9300
C7 C9 1.527(12)
C7 C8 1.545(12)
C7 H7 1.28(6)
C9 C10 1.419(11)
C9 C13 1.439(14)
C23 C22 1.320(15)
C23 H23 0.9300
C25 C26 1.478(14)
C25 C27 1.496(13)
C25 H25 1.19(6)
C10 C11 1.408(14)
C10 H10 0.9300
C31 C27 1.411(13)
C31 C30 1.418(14)
C31 H31 0.84(5)
C20 H20 0.9300
C27 C28 1.404(12)
C22 H22 0.9300
C35 C34 1.312(18)
C35 C36 1.38(2)
C35 H35 0.9300
C15 C16 1.359(17)
C15 C14 1.41(2)
C15 H15 0.93(8)
C11 H11 0.9300
C8 H8A 0.9600
C8 H8B 0.9600
C8 H8C 0.9600
C13 H13 0.9300
C28 C29 1.401(16)
C28 H28 0.79(5)
C18 C17 1.398(19)
C18 C14 1.49(2)
C18 H18 0.9300
C26 H26A 0.9600
C26 H26B 0.9600
C26 H26C 0.9600
C32 C36 1.36(2)
C32 C33 1.40(2)
C32 H32 0.9300
C34 C33 1.428(17)
C34 H34 0.9300
C14 H14 0.75(6)
C36 H36 0.9300
C17 C16 1.431(17)
C17 H17 0.9300
C30 C29 1.415(16)
C30 H30 1.03(5)
C29 H29 1.00(6)
C16 H16 0.97(6)
C33 H33 0.9300

loop_
_geom_torsion_atom_site_label_1
_geom_torsion_atom_site_label_2
_geom_torsion_atom_site_label_3
_geom_torsion_atom_site_label_4
_geom_torsion
C19 N4 N5 N6 -0.4(12)
C19 N4 N5 C25 168.4(9)
N4 N5 N6 C24 -0.8(12)
C25 N5 N6 C24 -169.2(9)
N1 N2 N3 C6 1.8(12)
C7 N2 N3 C6 174.7(8)
C10 Fe1 C12 C11 -38.4(6)
C15 Fe1 C12 C11 83.4(8)
C16 Fe1 C12 C11 124.7(7)
C14 Fe1 C12 C11 51.5(13)
C18 Fe1 C12 C11 -168.0(18)
C9 Fe1 C12 C11 -82.8(7)
C13 Fe1 C12 C11 -120.6(10)
C17 Fe1 C12 C11 164.9(7)
C10 Fe1 C12 C13 82.2(6)
C15 Fe1 C12 C13 -156.0(7)
C11 Fe1 C12 C13 120.6(10)
C16 Fe1 C12 C13 -114.7(7)
C14 Fe1 C12 C13 172.1(10)
C18 Fe1 C12 C13 -47(2)
C9 Fe1 C12 C13 37.8(6)
C17 Fe1 C12 C13 -74.5(8)
N5 N6 C24 C19 1.7(11)
N5 N6 C24 C23 177.9(10)
N5 N4 C19 C24 1.4(11)
N5 N4 C19 C20 -178.2(11)
N6 C24 C19 N4 -2.0(12)
C23 C24 C19 N4 -178.8(9)
N6 C24 C19 C20 177.6(10)
C23 C24 C19 C20 0.8(15)
N3 N2 N1 C1 -2.3(11)
C7 N2 N1 C1 -175.4(8)
C6 C5 C4 C3 3.3(16)
C2 C3 C4 C5 -2.2(17)
C4 C3 C2 C1 0.5(16)
N2 N1 C1 C2 178.0(11)
N2 N1 C1 C6 1.7(10)
C3 C2 C1 N1 -175.9(10)
C3 C2 C1 C6 -0.1(15)
C4 C5 C6 N3 175.5(10)
C4 C5 C6 C1 -2.9(15)
N2 N3 C6 C5 -179.1(10)
N2 N3 C6 C1 -0.5(11)
N1 C1 C6 C5 177.9(9)
C2 C1 C6 C5 1.3(15)
N1 C1 C6 N3 -0.8(11)
C2 C1 C6 N3 -177.4(10)
N3 N2 C7 C9 -89.9(10)
N1 N2 C7 C9 82.8(10)
N3 N2 C7 C8 32.2(13)
N1 N2 C7 C8 -155.1(8)
N2 C7 C9 C10 -91.7(12)
C8 C7 C9 C10 147.2(11)
N2 C7 C9 C13 86.9(12)
C8 C7 C9 C13 -34.3(15)
N2 C7 C9 Fe1 -179.5(6)
C8 C7 C9 Fe1 59.3(11)
C15 Fe1 C9 C10 -27(2)
C11 Fe1 C9 C10 38.0(7)
C12 Fe1 C9 C10 81.1(7)
C16 Fe1 C9 C10 165.5(12)
C14 Fe1 C9 C10 -70.1(9)
C18 Fe1 C9 C10 -114.3(8)
C13 Fe1 C9 C10 118.3(9)
C17 Fe1 C9 C10 -156.9(7)
C10 Fe1 C9 C13 -118.3(9)
C15 Fe1 C9 C13 -145(2)
C11 Fe1 C9 C13 -80.3(7)
C12 Fe1 C9 C13 -37.1(6)
C16 Fe1 C9 C13 47.2(15)
C14 Fe1 C9 C13 171.6(8)
C18 Fe1 C9 C13 127.4(8)
C17 Fe1 C9 C13 84.8(8)
C10 Fe1 C9 C7 118.7(10)
C15 Fe1 C9 C7 92(2)
C11 Fe1 C9 C7 156.7(8)
C12 Fe1 C9 C7 -160.2(8)
C16 Fe1 C9 C7 -75.8(15)
C14 Fe1 C9 C7 48.6(10)
C18 Fe1 C9 C7 4.4(9)
C13 Fe1 C9 C7 -123.0(9)
C17 Fe1 C9 C7 -38.2(10)
N6 C24 C23 C22 -177.3(11)
C19 C24 C23 C22 -1.3(15)
N6 N5 C25 C26 -37.7(14)
N4 N5 C25 C26 154.0(10)
N6 N5 C25 C27 87.4(11)
N4 N5 C25 C27 -80.9(11)
C13 C9 C10 C11 -1.9(13)
C7 C9 C10 C11 176.9(11)
Fe1 C9 C10 C11 -61.1(8)
C13 C9 C10 Fe1 59.2(8)
C7 C9 C10 Fe1 -122.0(11)
C15 Fe1 C10 C11 -68.2(9)
C12 Fe1 C10 C11 37.4(6)
C16 Fe1 C10 C11 -38(2)
C14 Fe1 C10 C11 -109.9(8)
C18 Fe1 C10 C11 -155.6(8)
C9 Fe1 C10 C11 119.2(9)
C13 Fe1 C10 C11 80.8(7)
C17 Fe1 C10 C11 170.8(11)
C15 Fe1 C10 C9 172.7(7)
C11 Fe1 C10 C9 -119.2(9)
C12 Fe1 C10 C9 -81.7(7)
C16 Fe1 C10 C9 -157.3(18)
C14 Fe1 C10 C9 130.9(8)
C18 Fe1 C10 C9 85.3(9)
C13 Fe1 C10 C9 -38.3(6)
C17 Fe1 C10 C9 51.7(13)
C35 Fe2 C31 C27 117.7(7)
C36 Fe2 C31 C27 77.1(9)
C32 Fe2 C31 C27 44(2)
C29 Fe2 C31 C27 -81.2(7)
C34 Fe2 C31 C27 157.8(7)
C33 Fe2 C31 C27 -167.3(10)
C28 Fe2 C31 C27 -38.1(6)
C30 Fe2 C31 C27 -118.3(9)
C35 Fe2 C31 C30 -124.0(8)
C36 Fe2 C31 C30 -164.6(8)
C32 Fe2 C31 C30 162.2(19)
C27 Fe2 C31 C30 118.3(9)
C29 Fe2 C31 C30 37.1(7)
C34 Fe2 C31 C30 -83.9(9)
C33 Fe2 C31 C30 -49.0(12)
C28 Fe2 C31 C30 80.2(8)
C22 C21 C20 C19 2.0(16)
N4 C19 C20 C21 178.4(11)
C24 C19 C20 C21 -1.1(16)
C30 C31 C27 C28 0.1(13)
Fe2 C31 C27 C28 61.9(7)
C30 C31 C27 C25 174.3(12)
Fe2 C31 C27 C25 -123.9(12)
C30 C31 C27 Fe2 -61.8(8)
C26 C25 C27 C28 -154.6(11)
N5 C25 C27 C28 85.7(12)
C26 C25 C27 C31 32.2(18)
N5 C25 C27 C31 -87.5(13)
C26 C25 C27 Fe2 -60.8(13)
N5 C25 C27 Fe2 179.5(6)
C35 Fe2 C27 C28 160.3(8)
C36 Fe2 C27 C28 116.5(9)
C32 Fe2 C27 C28 74.8(10)
C31 Fe2 C27 C28 -117.6(10)
C29 Fe2 C27 C28 -36.1(7)
C34 Fe2 C27 C28 -165.3(13)
C33 Fe2 C27 C28 39(3)
C30 Fe2 C27 C28 -79.6(8)
C35 Fe2 C27 C31 -82.1(9)
C36 Fe2 C27 C31 -125.9(8)
C32 Fe2 C27 C31 -167.6(9)
C29 Fe2 C27 C31 81.5(7)
C34 Fe2 C27 C31 -47.7(16)
C33 Fe2 C27 C31 157(2)
C28 Fe2 C27 C31 117.6(10)
C30 Fe2 C27 C31 38.1(7)
C35 Fe2 C27 C25 40.3(11)
C36 Fe2 C27 C25 -3.4(11)
C32 Fe2 C27 C25 -45.2(12)
C31 Fe2 C27 C25 122.4(11)
C29 Fe2 C27 C25 -156.1(10)
C34 Fe2 C27 C25 74.7(16)
C33 Fe2 C27 C25 -81(2)
C28 Fe2 C27 C25 -120.0(11)
C30 Fe2 C27 C25 160.5(10)
C24 C23 C22 C21 2.2(16)
C20 C21 C22 C23 -2.7(18)
C36 Fe2 C35 C34 -118.9(14)
C32 Fe2 C35 C34 -82.2(11)
C31 Fe2 C35 C34 112.3(9)
C27 Fe2 C35 C34 155.6(9)
C29 Fe2 C35 C34 34(2)
C33 Fe2 C35 C34 -38.3(10)
C28 Fe2 C35 C34 -170.4(12)
C30 Fe2 C35 C34 70.3(11)
C32 Fe2 C35 C36 36.6(9)
C31 Fe2 C35 C36 -128.8(9)
C27 Fe2 C35 C36 -85.5(10)
C29 Fe2 C35 C36 153.0(17)
C34 Fe2 C35 C36 118.9(14)
C33 Fe2 C35 C36 80.6(10)
C28 Fe2 C35 C36 -51.6(18)
C30 Fe2 C35 C36 -170.8(8)
C10 Fe1 C15 C16 166.9(8)
C11 Fe1 C15 C16 127.7(9)
C12 Fe1 C15 C16 86.2(10)
C14 Fe1 C15 C16 -118.2(13)
C18 Fe1 C15 C16 -79.1(10)
C9 Fe1 C15 C16 -172(2)
C13 Fe1 C15 C16 55.6(14)
C17 Fe1 C15 C16 -36.5(9)
C10 Fe1 C15 C14 -74.9(11)
C11 Fe1 C15 C14 -114.1(9)
C12 Fe1 C15 C14 -155.6(8)
C16 Fe1 C15 C14 118.2(13)
C18 Fe1 C15 C14 39.1(8)
C9 Fe1 C15 C14 -53(3)
C13 Fe1 C15 C14 173.8(10)
C17 Fe1 C15 C14 81.7(9)
C13 C12 C11 C10 -2.3(16)
Fe1 C12 C11 C10 58.2(9)
C13 C12 C11 Fe1 -60.5(11)
C9 C10 C11 C12 2.6(14)
Fe1 C10 C11 C12 -59.3(9)
C9 C10 C11 Fe1 61.9(8)
C10 Fe1 C11 C12 118.8(9)
C15 Fe1 C11 C12 -111.4(8)
C16 Fe1 C11 C12 -73.7(8)
C14 Fe1 C11 C12 -153.4(7)
C18 Fe1 C11 C12 173.1(11)
C9 Fe1 C11 C12 80.9(7)
C13 Fe1 C11 C12 36.8(6)
C17 Fe1 C11 C12 -47.0(19)
C15 Fe1 C11 C10 129.8(7)
C12 Fe1 C11 C10 -118.8(9)
C16 Fe1 C11 C10 167.5(7)
C14 Fe1 C11 C10 87.8(8)
C18 Fe1 C11 C10 54.3(14)
C9 Fe1 C11 C10 -37.9(6)
C13 Fe1 C11 C10 -82.1(6)
C17 Fe1 C11 C10 -165.9(15)
C11 C12 C13 C9 1.1(16)
Fe1 C12 C13 C9 -58.4(8)
C11 C12 C13 Fe1 59.6(10)
C10 C9 C13 C12 0.5(13)
C7 C9 C13 C12 -178.3(11)
Fe1 C9 C13 C12 57.8(9)
C10 C9 C13 Fe1 -57.3(7)
C7 C9 C13 Fe1 123.9(11)
C10 Fe1 C13 C12 -81.1(7)
C15 Fe1 C13 C12 45.7(12)
C11 Fe1 C13 C12 -36.7(7)
C16 Fe1 C13 C12 82.2(8)
C14 Fe1 C13 C12 -157(3)
C18 Fe1 C13 C12 166.2(7)
C9 Fe1 C13 C12 -119.6(9)
C17 Fe1 C13 C12 126.0(8)
C10 Fe1 C13 C9 38.4(6)
C15 Fe1 C13 C9 165.3(9)
C11 Fe1 C13 C9 82.9(6)
C12 Fe1 C13 C9 119.6(9)
C16 Fe1 C13 C9 -158.2(7)
C14 Fe1 C13 C9 -38(3)
C18 Fe1 C13 C9 -74.2(8)
C17 Fe1 C13 C9 -114.4(7)
C31 C27 C28 C29 -2.9(13)
C25 C27 C28 C29 -177.3(11)
Fe2 C27 C28 C29 57.5(8)
C31 C27 C28 Fe2 -60.4(7)
C25 C27 C28 Fe2 125.2(12)
C35 Fe2 C28 C29 -168.5(14)
C36 Fe2 C28 C29 154.3(9)
C32 Fe2 C28 C29 112.3(9)
C31 Fe2 C28 C29 -82.5(7)
C27 Fe2 C28 C29 -121.3(10)
C34 Fe2 C28 C29 34(2)
C33 Fe2 C28 C29 70.5(10)
C30 Fe2 C28 C29 -38.3(6)
C35 Fe2 C28 C27 -47.2(16)
C36 Fe2 C28 C27 -84.4(9)
C32 Fe2 C28 C27 -126.4(9)
C31 Fe2 C28 C27 38.8(6)
C29 Fe2 C28 C27 121.3(10)
C34 Fe2 C28 C27 155(2)
C33 Fe2 C28 C27 -168.2(9)
C30 Fe2 C28 C27 83.0(7)
C10 Fe1 C18 C17 -158.1(7)
C15 Fe1 C18 C17 79.9(9)
C11 Fe1 C18 C17 163.5(9)
C12 Fe1 C18 C17 -34(3)
C16 Fe1 C18 C17 37.8(8)
C14 Fe1 C18 C17 117.2(12)
C9 Fe1 C18 C17 -114.0(8)
C13 Fe1 C18 C17 -72.0(9)
C10 Fe1 C18 C14 84.7(9)
C15 Fe1 C18 C14 -37.3(8)
C11 Fe1 C18 C14 46.3(15)
C12 Fe1 C18 C14 -151.5(19)
C16 Fe1 C18 C14 -79.4(8)
C9 Fe1 C18 C14 128.7(8)
C13 Fe1 C18 C14 170.8(8)
C17 Fe1 C18 C14 -117.2(12)
C35 Fe2 C32 C36 -37.3(9)
C31 Fe2 C32 C36 42(2)
C27 Fe2 C32 C36 77.1(10)
C29 Fe2 C32 C36 161.2(9)
C34 Fe2 C32 C36 -78.1(9)
C33 Fe2 C32 C36 -116.3(12)
C28 Fe2 C32 C36 118.4(9)
C30 Fe2 C32 C36 -163.7(10)
C35 Fe2 C32 C33 79.1(8)
C36 Fe2 C32 C33 116.3(12)
C31 Fe2 C32 C33 158.1(17)
C27 Fe2 C32 C33 -166.6(7)
C29 Fe2 C32 C33 -82.5(9)
C34 Fe2 C32 C33 38.2(8)
C28 Fe2 C32 C33 -125.3(8)
C30 Fe2 C32 C33 -47.4(15)
C36 C35 C34 C33 -1.8(19)
Fe2 C35 C34 C33 59.2(10)
C36 C35 C34 Fe2 -61.1(11)
C36 Fe2 C34 C35 38.4(10)
C32 Fe2 C34 C35 81.5(11)
C31 Fe2 C34 C35 -84.7(11)
C27 Fe2 C34 C35 -51.3(18)
C29 Fe2 C34 C35 -167.6(10)
C33 Fe2 C34 C35 119.4(15)
C28 Fe2 C34 C35 166.1(19)
C30 Fe2 C34 C35 -127.3(10)
C35 Fe2 C34 C33 -119.4(15)
C36 Fe2 C34 C33 -81.0(11)
C32 Fe2 C34 C33 -37.9(10)
C31 Fe2 C34 C33 155.9(9)
C27 Fe2 C34 C33 -170.7(12)
C29 Fe2 C34 C33 73.0(11)
C28 Fe2 C34 C33 47(3)
C30 Fe2 C34 C33 113.3(10)
C16 C15 C14 C18 3.2(18)
Fe1 C15 C14 C18 -58.1(11)
C16 C15 C14 Fe1 61.4(10)
C17 C18 C14 C15 -3.1(18)
Fe1 C18 C14 C15 58.1(11)
C17 C18 C14 Fe1 -61.2(11)
C10 Fe1 C14 C15 125.4(8)
C11 Fe1 C14 C15 81.5(9)
C12 Fe1 C14 C15 47.1(14)
C16 Fe1 C14 C15 -37.3(8)
C18 Fe1 C14 C15 -119.3(12)
C9 Fe1 C14 C15 166.1(7)
C13 Fe1 C14 C15 -162(3)
C17 Fe1 C14 C15 -81.6(9)
C10 Fe1 C14 C18 -115.3(8)
C15 Fe1 C14 C18 119.3(12)
C11 Fe1 C14 C18 -159.2(7)
C12 Fe1 C14 C18 166.4(9)
C16 Fe1 C14 C18 82.0(8)
C9 Fe1 C14 C18 -74.6(9)
C13 Fe1 C14 C18 -43(3)
C17 Fe1 C14 C18 37.7(8)
C33 C32 C36 C35 -3.5(18)
Fe2 C32 C36 C35 59.2(12)
C33 C32 C36 Fe2 -62.8(10)
C34 C35 C36 C32 3(2)
Fe2 C35 C36 C32 -59.7(12)
C34 C35 C36 Fe2 63.1(12)
C35 Fe2 C36 C32 119.9(13)
C31 Fe2 C36 C32 -168.0(9)
C27 Fe2 C36 C32 -124.8(9)
C29 Fe2 C36 C32 -41.0(17)
C34 Fe2 C36 C32 84.0(9)
C33 Fe2 C36 C32 39.3(8)
C28 Fe2 C36 C32 -81.3(10)
C30 Fe2 C36 C32 149.9(19)
C32 Fe2 C36 C35 -119.9(13)
C31 Fe2 C36 C35 72.1(10)
C27 Fe2 C36 C35 115.3(8)
C29 Fe2 C36 C35 -161.0(11)
C34 Fe2 C36 C35 -36.0(8)
C33 Fe2 C36 C35 -80.6(9)
C28 Fe2 C36 C35 158.7(8)
C30 Fe2 C36 C35 30(3)
C14 C18 C17 C16 1.8(17)
Fe1 C18 C17 C16 -57.7(10)
C14 C18 C17 Fe1 59.5(11)
C10 Fe1 C17 C18 48.1(15)
C15 Fe1 C17 C18 -84.5(10)
C11 Fe1 C17 C18 -153.8(16)
C12 Fe1 C17 C18 169.7(9)
C16 Fe1 C17 C18 -119.7(12)
C14 Fe1 C17 C18 -40.5(9)
C9 Fe1 C17 C18 84.7(10)
C13 Fe1 C17 C18 128.5(9)
C10 Fe1 C17 C16 167.7(10)
C15 Fe1 C17 C16 35.1(8)
C11 Fe1 C17 C16 -34(2)
C12 Fe1 C17 C16 -70.7(9)
C14 Fe1 C17 C16 79.1(9)
C18 Fe1 C17 C16 119.7(12)
C9 Fe1 C17 C16 -155.6(8)
C13 Fe1 C17 C16 -111.9(8)
C27 C31 C30 C29 2.7(14)
Fe2 C31 C30 C29 -58.0(9)
C27 C31 C30 Fe2 60.6(8)
C35 Fe2 C30 C29 -163.6(7)
C36 Fe2 C30 C29 172.8(19)
C32 Fe2 C30 C29 -51.0(14)
C31 Fe2 C30 C29 119.7(10)
C27 Fe2 C30 C29 81.4(7)
C34 Fe2 C30 C29 -126.5(7)
C33 Fe2 C30 C29 -83.7(8)
C28 Fe2 C30 C29 38.0(6)
C35 Fe2 C30 C31 76.6(8)
C36 Fe2 C30 C31 53(2)
C32 Fe2 C30 C31 -170.8(10)
C27 Fe2 C30 C31 -38.3(6)
C29 Fe2 C30 C31 -119.7(10)
C34 Fe2 C30 C31 113.8(7)
C33 Fe2 C30 C31 156.5(6)
C28 Fe2 C30 C31 -81.8(7)
C27 C28 C29 C30 4.6(14)
Fe2 C28 C29 C30 61.6(9)
C27 C28 C29 Fe2 -57.0(8)
C31 C30 C29 C28 -4.5(15)
Fe2 C30 C29 C28 -61.7(9)
C31 C30 C29 Fe2 57.2(9)
C35 Fe2 C29 C28 165.4(16)
C36 Fe2 C29 C28 -57.8(15)
C32 Fe2 C29 C28 -86.4(9)
C31 Fe2 C29 C28 80.4(7)
C27 Fe2 C29 C28 36.3(6)
C34 Fe2 C29 C28 -169.3(7)
C33 Fe2 C29 C28 -128.6(8)
C30 Fe2 C29 C28 117.9(9)
C35 Fe2 C29 C30 47.6(19)
C36 Fe2 C29 C30 -175.6(12)
C32 Fe2 C29 C30 155.7(8)
C31 Fe2 C29 C30 -37.4(6)
C27 Fe2 C29 C30 -81.5(6)
C34 Fe2 C29 C30 72.9(8)
C33 Fe2 C29 C30 113.5(8)
C28 Fe2 C29 C30 -117.9(9)
C14 C15 C16 C17 -2.2(17)
Fe1 C15 C16 C17 58.9(10)
C14 C15 C16 Fe1 -61.0(11)
C18 C17 C16 C15 0.1(17)
Fe1 C17 C16 C15 -58.2(10)
C18 C17 C16 Fe1 58.3(10)
C10 Fe1 C16 C15 -39(2)
C11 Fe1 C16 C15 -68.9(10)
C12 Fe1 C16 C15 -109.1(9)
C14 Fe1 C16 C15 38.8(9)
C18 Fe1 C16 C15 85.4(10)
C9 Fe1 C16 C15 175.7(11)
C13 Fe1 C16 C15 -151.0(8)
C17 Fe1 C16 C15 122.2(13)
C10 Fe1 C16 C17 -161.4(17)
C15 Fe1 C16 C17 -122.2(13)
C11 Fe1 C16 C17 168.9(8)
C12 Fe1 C16 C17 128.6(8)
C14 Fe1 C16 C17 -83.5(9)
C18 Fe1 C16 C17 -36.8(9)
C9 Fe1 C16 C17 53.5(16)
C13 Fe1 C16 C17 86.7(9)
C36 C32 C33 C34 2.4(17)
Fe2 C32 C33 C34 -59.3(10)
C36 C32 C33 Fe2 61.7(11)
C35 C34 C33 C32 -0.4(17)
Fe2 C34 C33 C32 58.3(10)
C35 C34 C33 Fe2 -58.7(11)
C35 Fe2 C33 C32 -82.8(10)
C36 Fe2 C33 C32 -38.6(8)
C31 Fe2 C33 C32 -168.8(11)
C27 Fe2 C33 C32 45(3)
C29 Fe2 C33 C32 115.1(9)
C34 Fe2 C33 C32 -118.4(13)
C28 Fe2 C33 C32 75.9(11)
C30 Fe2 C33 C32 157.3(9)
C35 Fe2 C33 C34 35.6(9)
C36 Fe2 C33 C34 79.8(10)
C32 Fe2 C33 C34 118.4(13)
C31 Fe2 C33 C34 -50.4(15)
C27 Fe2 C33 C34 164(2)
C29 Fe2 C33 C34 -126.5(10)
C28 Fe2 C33 C34 -165.7(9)
C30 Fe2 C33 C34 -84.3(10)
